data_4078980
loop_
_publ_author_name
'Chen, Zhou'
'Wu, Jian'
'Chen, Yanmei'
'Li, Lei'
'Xia, Yuanzhi'
'Li, Yahong'
'Liu, Wei'
'Lei, Tao'
'Yang, Lijuan'
'Gao, Dandan'
'Li, Wu'

_publ_section_title
;
 Rapid Access to Substituted Piperazines via Ti(NMe2)4-Mediated C--C
 Bond-Making Reactions
;
_journal_issue 17
_journal_name_full Organometallics
_journal_page_first 6005
_journal_paper_doi 10.1021/om300022u
_journal_volume 31
_journal_year 2012
_chemical_formula_moiety '2(C18 H29 N5 Ti), C7 H8'
_chemical_formula_sum 'C43 H66 N10 Ti2'
_chemical_formula_weight 818.80
_chemical_name_systematic
; 
 ? 
;
_space_group_IT_number 2
_symmetry_cell_setting triclinic
_symmetry_space_group_name_Hall '-P 1'
_symmetry_space_group_name_H-M 'P -1'
_atom_sites_solution_hydrogens geom
_atom_sites_solution_primary direct
_atom_sites_solution_secondary difmap
_audit_creation_method SHELXL-97
_cell_angle_alpha 111.759(6)
_cell_angle_beta 103.185(6)
_cell_angle_gamma 106.276(4)
_cell_formula_units_Z 1
_cell_length_a 8.9558(7)
_cell_length_b 12.3665(10)
_cell_length_c 12.5926(16)
_cell_measurement_temperature 296(2)
_cell_volume 1154.0(2)
_computing_structure_refinement 'SHELXL-97 (Sheldrick, 2008)'
_computing_structure_solution 'SHELXS-97 (Sheldrick, 2008)'
_diffrn_ambient_temperature 296(2)
_diffrn_measured_fraction_theta_full 0.985
_diffrn_measured_fraction_theta_max 0.985
_diffrn_radiation_monochromator graphite
_diffrn_radiation_source 'fine-focus sealed tube'
_diffrn_radiation_type MoK\a
_diffrn_radiation_wavelength 0.71073
_diffrn_reflns_av_R_equivalents 0.0379
_diffrn_reflns_av_sigmaI/netI 0.0329
_diffrn_reflns_limit_h_max 11
_diffrn_reflns_limit_h_min -11
_diffrn_reflns_limit_k_max 16
_diffrn_reflns_limit_k_min -16
_diffrn_reflns_limit_l_max 16
_diffrn_reflns_limit_l_min -16
_diffrn_reflns_number 20963
_diffrn_reflns_theta_full 28.51
_diffrn_reflns_theta_max 28.51
_diffrn_reflns_theta_min 1.88
_exptl_absorpt_coefficient_mu 0.386
_exptl_absorpt_correction_T_max 0.9268
_exptl_absorpt_correction_T_min 0.9165
_exptl_absorpt_correction_type multi-scan
_exptl_absorpt_process_details sadabs
_exptl_crystal_colour yellow
_exptl_crystal_density_diffrn 1.178
_exptl_crystal_density_method 'not measured'
_exptl_crystal_description block
_exptl_crystal_F_000 438
_exptl_crystal_size_max 0.23
_exptl_crystal_size_mid 0.22
_exptl_crystal_size_min 0.20
_refine_diff_density_max 0.993
_refine_diff_density_min -0.450
_refine_diff_density_rms 0.058
_refine_ls_extinction_method none
_refine_ls_goodness_of_fit_ref 1.025
_refine_ls_hydrogen_treatment constr
_refine_ls_matrix_type full
_refine_ls_number_parameters 236
_refine_ls_number_reflns 5763
_refine_ls_number_restraints 1
_refine_ls_restrained_S_all 1.042
_refine_ls_R_factor_all 0.0550
_refine_ls_R_factor_gt 0.0477
_refine_ls_shift/su_max 0.000
_refine_ls_shift/su_mean 0.000
_refine_ls_structure_factor_coef Fsqd
_refine_ls_weighting_details 'calc w=1/[\s^2^(Fo^2^)+(0.0762P)^2^+0.6355P] where P=(Fo^2^+2Fc^2^)/3'
_refine_ls_weighting_scheme calc
_refine_ls_wR_factor_gt 0.1382
_refine_ls_wR_factor_ref 0.1439
_reflns_number_gt 4987
_reflns_number_total 5763
_reflns_threshold_expression >2sigma(I)
_cod_data_source_file om300022u_si_003.cif
_cod_data_source_block 4
_cod_original_cell_volume 1153.9(2)
_cod_original_sg_symbol_Hall '-P  1'
_cod_original_sg_symbol_H-M 'P  -1'
_cod_database_code 4078980

loop_
_symmetry_equiv_pos_as_xyz
'x, y, z'
'-x, -y, -z'

loop_
_atom_site_label
_atom_site_type_symbol
_atom_site_fract_x
_atom_site_fract_y
_atom_site_fract_z
_atom_site_U_iso_or_equiv
_atom_site_adp_type
_atom_site_occupancy
_atom_site_symmetry_multiplicity
_atom_site_calc_flag
_atom_site_refinement_flags
_atom_site_disorder_assembly
_atom_site_disorder_group
Ti Ti 0.40946(4) -0.30068(3) 0.31846(3) 0.02934(12) Uani 1 1 d . . .
N1 N 0.6490(2) -0.22492(15) 0.45050(15) 0.0313(3) Uani 1 1 d . . .
C1 C 0.8086(3) -0.16142(19) 0.4620(2) 0.0370(4) Uani 1 1 d . . .
H1 H 0.8368 -0.1458 0.4009 0.044 Uiso 1 1 calc R . .
N2 N 0.3759(2) -0.33753(18) 0.47686(15) 0.0374(4) Uani 1 1 d . . .
C2 C 0.9217(3) -0.1238(2) 0.5766(2) 0.0423(5) Uani 1 1 d . . .
H2 H 1.0372 -0.0794 0.6059 0.051 Uiso 1 1 calc R . .
N3 N 0.2632(2) -0.21574(18) 0.33381(17) 0.0394(4) Uani 1 1 d . . .
C3 C 0.8299(3) -0.1653(2) 0.6413(2) 0.0404(4) Uani 1 1 d . . .
H3 H 0.8719 -0.1537 0.7212 0.048 Uiso 1 1 calc R . .
N4 N 0.4886(2) -0.24870(18) 0.20693(16) 0.0397(4) Uani 1 1 d . . .
C4 C 0.6642(2) -0.22676(18) 0.56148(17) 0.0322(4) Uani 1 1 d . . .
N5 N 0.3013(2) -0.47800(16) 0.20779(15) 0.0374(4) Uani 1 1 d . . .
C5 C 0.5111(2) -0.2886(2) 0.57170(18) 0.0354(4) Uani 1 1 d . . .
H5 H 0.5095 -0.2932 0.6435 0.042 Uiso 1 1 calc R . .
C6 C 0.2105(3) -0.4033(3) 0.4764(2) 0.0569(7) Uani 1 1 d . . .
H6A H 0.1645 -0.4914 0.4139 0.068 Uiso 1 1 calc R . .
H6B H 0.1366 -0.3653 0.4521 0.068 Uiso 1 1 calc R . .
C7 C 0.2079(2) -0.4009(2) 0.59598(18) 0.0356(4) Uani 1 1 d . . .
C8 C 0.1883(3) -0.3036(3) 0.6816(3) 0.0551(6) Uani 1 1 d . . .
H8 H 0.1761 -0.2382 0.6658 0.066 Uiso 1 1 calc R . .
C9 C 0.1868(4) -0.3028(4) 0.7918(3) 0.0848(12) Uani 1 1 d . . .
H9 H 0.1731 -0.2371 0.8497 0.102 Uiso 1 1 calc R . .
C10 C 0.2057(4) -0.3994(5) 0.8154(3) 0.0907(14) Uani 1 1 d . . .
H10 H 0.2059 -0.3987 0.8895 0.109 Uiso 1 1 calc R . .
C11 C 0.2240(4) -0.4949(4) 0.7307(4) 0.0776(11) Uani 1 1 d . . .
H11 H 0.2364 -0.5602 0.7467 0.093 Uiso 1 1 calc R . .
C12 C 0.2244(3) -0.4971(2) 0.6217(3) 0.0507(6) Uani 1 1 d . . .
H12 H 0.2360 -0.5643 0.5639 0.061 Uiso 1 1 calc R . .
C13 C 0.1152(4) -0.2390(3) 0.2396(3) 0.0803(10) Uani 1 1 d . . .
H13A H 0.1206 -0.1603 0.2399 0.120 Uiso 1 1 calc R . .
H13B H 0.0181 -0.2755 0.2550 0.120 Uiso 1 1 calc R . .
H13C H 0.1082 -0.2969 0.1607 0.120 Uiso 1 1 calc R . .
C14 C 0.2911(5) -0.1161(3) 0.4514(3) 0.0775(10) Uani 1 1 d . . .
H14A H 0.2006 -0.1430 0.4772 0.116 Uiso 1 1 calc R . .
H14B H 0.2965 -0.0407 0.4441 0.116 Uiso 1 1 calc R . .
H14C H 0.3947 -0.0983 0.5113 0.116 Uiso 1 1 calc R . .
C15 C 0.3297(4) -0.5738(2) 0.2397(3) 0.0549(6) Uani 1 1 d . . .
H15A H 0.3775 -0.6183 0.1868 0.082 Uiso 1 1 calc R . .
H15B H 0.2250 -0.6329 0.2296 0.082 Uiso 1 1 calc R . .
H15C H 0.4052 -0.5335 0.3239 0.082 Uiso 1 1 calc R . .
C16 C 0.1896(3) -0.5358(3) 0.0804(2) 0.0534(6) Uani 1 1 d . . .
H16A H 0.0839 -0.5954 0.0681 0.080 Uiso 1 1 calc R . .
H16B H 0.2383 -0.5793 0.0275 0.080 Uiso 1 1 calc R . .
H16C H 0.1727 -0.4708 0.0611 0.080 Uiso 1 1 calc R . .
C17 C 0.5103(4) -0.1284(3) 0.2054(3) 0.0583(7) Uani 1 1 d . . .
H17A H 0.4609 -0.1439 0.1223 0.087 Uiso 1 1 calc R . .
H17B H 0.6277 -0.0752 0.2381 0.087 Uiso 1 1 calc R . .
H17C H 0.4568 -0.0867 0.2549 0.087 Uiso 1 1 calc R . .
C18 C 0.5658(3) -0.3139(3) 0.1305(2) 0.0539(6) Uani 1 1 d . . .
H18A H 0.6840 -0.2631 0.1630 0.081 Uiso 1 1 calc R . .
H18B H 0.5171 -0.3272 0.0480 0.081 Uiso 1 1 calc R . .
H18C H 0.5474 -0.3945 0.1296 0.081 Uiso 1 1 calc R . .
C19 C 0.3534(9) 0.0650(6) 0.0480(5) 0.112(3) Uiso 0.50 1 d PRD A -1
H19A H 0.3969 0.0642 0.1246 0.168 Uiso 0.50 1 d PR B -1
H19B H 0.4118 0.1474 0.0560 0.168 Uiso 0.50 1 d PR C -1
H19C H 0.3688 0.0016 -0.0156 0.168 Uiso 0.50 1 d PR D -1
C20 C 0.2079(4) 0.0423(6) 0.0240(6) 0.104(3) Uiso 0.50 1 d PGD A -1
C21 C 0.1262(6) -0.0538(6) 0.0487(5) 0.090(2) Uiso 0.50 1 d PG A -1
H21 H 0.1848 -0.0946 0.0781 0.108 Uiso 0.50 1 calc PR A -1
C22 C -0.0431(6) -0.0889(4) 0.0294(4) 0.0588(13) Uiso 0.50 1 d PG A -1
H22 H -0.0978 -0.1531 0.0459 0.071 Uiso 0.50 1 calc PR A -1
C23 C -0.1307(4) -0.0279(4) -0.0145(4) 0.0681(15) Uiso 0.50 1 d PG A -1
H23 H -0.2440 -0.0514 -0.0274 0.082 Uiso 0.50 1 calc PR A -1
C24 C -0.0490(6) 0.0681(4) -0.0392(5) 0.0699(15) Uiso 0.50 1 d PG A -1
H24 H -0.1076 0.1089 -0.0685 0.084 Uiso 0.50 1 calc PR A -1
C25 C 0.1203(6) 0.1032(5) -0.0199(6) 0.097(3) Uiso 0.50 1 d PG A -1
H25 H 0.1750 0.1675 -0.0363 0.117 Uiso 0.50 1 calc PR A -1

loop_
_atom_site_aniso_label
_atom_site_aniso_U_11
_atom_site_aniso_U_22
_atom_site_aniso_U_33
_atom_site_aniso_U_23
_atom_site_aniso_U_13
_atom_site_aniso_U_12
Ti 0.02930(18) 0.03571(19) 0.02791(18) 0.01700(14) 0.01305(13) 0.01477(14)
N1 0.0287(8) 0.0353(8) 0.0360(8) 0.0195(7) 0.0163(6) 0.0139(6)
C1 0.0328(10) 0.0363(9) 0.0508(11) 0.0237(9) 0.0231(9) 0.0153(8)
N2 0.0259(8) 0.0524(10) 0.0322(8) 0.0226(7) 0.0114(6) 0.0090(7)
C2 0.0256(9) 0.0428(11) 0.0551(13) 0.0219(10) 0.0149(9) 0.0105(8)
N3 0.0380(9) 0.0457(10) 0.0428(9) 0.0226(8) 0.0191(7) 0.0222(8)
C3 0.0292(9) 0.0452(11) 0.0410(11) 0.0192(9) 0.0089(8) 0.0117(8)
N4 0.0414(9) 0.0505(10) 0.0378(9) 0.0273(8) 0.0194(7) 0.0202(8)
C4 0.0273(9) 0.0370(9) 0.0331(9) 0.0173(8) 0.0114(7) 0.0122(7)
N5 0.0394(9) 0.0377(8) 0.0331(8) 0.0162(7) 0.0109(7) 0.0152(7)
C5 0.0290(9) 0.0466(11) 0.0314(9) 0.0214(8) 0.0119(7) 0.0115(8)
C6 0.0274(10) 0.0923(19) 0.0409(12) 0.0378(13) 0.0107(9) 0.0027(11)
C7 0.0244(8) 0.0470(11) 0.0358(10) 0.0222(8) 0.0132(7) 0.0092(8)
C8 0.0566(15) 0.0492(13) 0.0670(16) 0.0277(12) 0.0319(13) 0.0236(12)
C9 0.066(2) 0.095(2) 0.0560(17) 0.0028(17) 0.0373(15) 0.0138(18)
C10 0.0498(17) 0.169(4) 0.0605(19) 0.076(3) 0.0225(14) 0.022(2)
C11 0.0443(14) 0.124(3) 0.116(3) 0.102(3) 0.0349(17) 0.0362(17)
C12 0.0354(11) 0.0538(13) 0.0766(17) 0.0379(13) 0.0272(11) 0.0208(10)
C13 0.0684(19) 0.080(2) 0.083(2) 0.0334(18) 0.0022(16) 0.0449(18)
C14 0.095(2) 0.081(2) 0.0673(19) 0.0217(16) 0.0392(18) 0.061(2)
C15 0.0613(15) 0.0415(12) 0.0572(14) 0.0256(11) 0.0126(12) 0.0186(11)
C16 0.0574(15) 0.0548(14) 0.0350(11) 0.0134(10) 0.0083(10) 0.0225(12)
C17 0.0722(18) 0.0535(14) 0.0583(15) 0.0356(12) 0.0302(13) 0.0199(13)
C18 0.0566(15) 0.0798(18) 0.0524(14) 0.0414(13) 0.0352(12) 0.0374(14)

loop_
_atom_type_symbol
_atom_type_description
_atom_type_scat_dispersion_real
_atom_type_scat_dispersion_imag
_atom_type_scat_source
C C 0.0033 0.0016 'International Tables Vol C Tables 4.2.6.8 and 6.1.1.4'
H H 0.0000 0.0000 'International Tables Vol C Tables 4.2.6.8 and 6.1.1.4'
N N 0.0061 0.0033 'International Tables Vol C Tables 4.2.6.8 and 6.1.1.4'
Ti Ti 0.2776 0.4457 'International Tables Vol C Tables 4.2.6.8 and 6.1.1.4'

loop_
_geom_angle_atom_site_label_1
_geom_angle_atom_site_label_2
_geom_angle_atom_site_label_3
_geom_angle
N3 Ti N5 114.56(8)
N3 Ti N4 96.99(8)
N5 Ti N4 96.59(8)
N3 Ti N1 122.23(7)
N5 Ti N1 120.19(7)
N4 Ti N1 93.90(7)
N3 Ti N2 88.84(7)
N5 Ti N2 90.89(7)
N4 Ti N2 167.57(7)
N1 Ti N2 73.74(6)
C1 N1 C4 105.58(16)
C1 N1 Ti 135.97(14)
C4 N1 Ti 118.28(12)
N1 C1 C2 110.63(18)
N1 C1 H1 124.7
C2 C1 H1 124.7
C5 N2 C6 121.84(17)
C5 N2 Ti 115.01(13)
C6 N2 Ti 122.96(13)
C1 C2 C3 107.17(18)
C1 C2 H2 126.4
C3 C2 H2 126.4
C13 N3 C14 111.2(2)
C13 N3 Ti 127.97(18)
C14 N3 Ti 120.79(18)
C4 C3 C2 105.82(19)
C4 C3 H3 127.1
C2 C3 H3 127.1
C18 N4 C17 110.00(19)
C18 N4 Ti 123.46(15)
C17 N4 Ti 125.49(16)
C3 C4 N1 110.80(17)
C3 C4 C5 133.34(19)
N1 C4 C5 115.86(16)
C16 N5 C15 110.82(19)
C16 N5 Ti 125.89(15)
C15 N5 Ti 123.19(15)
N2 C5 C4 116.81(17)
N2 C5 H5 121.6
C4 C5 H5 121.6
N2 C6 C7 116.03(18)
N2 C6 H6A 108.3
C7 C6 H6A 108.3
N2 C6 H6B 108.3
C7 C6 H6B 108.3
H6A C6 H6B 107.4
C8 C7 C12 118.7(2)
C8 C7 C6 120.8(2)
C12 C7 C6 120.5(2)
C7 C8 C9 120.0(3)
C7 C8 H8 120.0
C9 C8 H8 120.0
C10 C9 C8 119.9(3)
C10 C9 H9 120.0
C8 C9 H9 120.0
C11 C10 C9 119.8(3)
C11 C10 H10 120.1
C9 C10 H10 120.1
C10 C11 C12 120.7(3)
C10 C11 H11 119.6
C12 C11 H11 119.6
C11 C12 C7 120.9(3)
C11 C12 H12 119.6
C7 C12 H12 119.6
N3 C13 H13A 109.5
N3 C13 H13B 109.5
H13A C13 H13B 109.5
N3 C13 H13C 109.5
H13A C13 H13C 109.5
H13B C13 H13C 109.5
N3 C14 H14A 109.5
N3 C14 H14B 109.5
H14A C14 H14B 109.5
N3 C14 H14C 109.5
H14A C14 H14C 109.5
H14B C14 H14C 109.5
N5 C15 H15A 109.5
N5 C15 H15B 109.5
H15A C15 H15B 109.5
N5 C15 H15C 109.5
H15A C15 H15C 109.5
H15B C15 H15C 109.5
N5 C16 H16A 109.5
N5 C16 H16B 109.5
H16A C16 H16B 109.5
N5 C16 H16C 109.5
H16A C16 H16C 109.5
H16B C16 H16C 109.5
N4 C17 H17A 109.5
N4 C17 H17B 109.5
H17A C17 H17B 109.5
N4 C17 H17C 109.5
H17A C17 H17C 109.5
H17B C17 H17C 109.5
N4 C18 H18A 109.5
N4 C18 H18B 109.5
H18A C18 H18B 109.5
N4 C18 H18C 109.5
H18A C18 H18C 109.5
H18B C18 H18C 109.5
C19 C20 C21 112.9(5)
C19 C20 C25 127.1(5)
C21 C20 C25 120.0
C20 C21 C22 120.0
C20 C21 H21 120.0
C22 C21 H21 120.0
C21 C22 C23 120.0
C21 C22 H22 120.0
C23 C22 H22 120.0
C24 C23 C22 120.0
C24 C23 H23 120.0
C22 C23 H23 120.0
C25 C24 C23 120.0
C25 C24 H24 120.0
C23 C24 H24 120.0
C24 C25 C20 120.0
C24 C25 H25 120.0
C20 C25 H25 120.0

loop_
_geom_bond_atom_site_label_1
_geom_bond_atom_site_label_2
_geom_bond_distance
Ti N3 1.8953(17)
Ti N5 1.9017(18)
Ti N4 1.9382(17)
Ti N1 2.0826(16)
Ti N2 2.2688(17)
N1 C1 1.368(2)
N1 C4 1.382(2)
C1 C2 1.377(3)
C1 H1 0.9300
N2 C5 1.286(3)
N2 C6 1.474(3)
C2 C3 1.407(3)
C2 H2 0.9300
N3 C13 1.436(3)
N3 C14 1.442(3)
C3 C4 1.382(3)
C3 H3 0.9300
N4 C18 1.447(3)
N4 C17 1.453(3)
C4 C5 1.430(3)
N5 C16 1.450(3)
N5 C15 1.450(3)
C5 H5 0.9300
C6 C7 1.501(3)
C6 H6A 0.9700
C6 H6B 0.9700
C7 C8 1.373(3)
C7 C12 1.380(3)
C8 C9 1.387(5)
C8 H8 0.9300
C9 C10 1.377(6)
C9 H9 0.9300
C10 C11 1.346(6)
C10 H10 0.9300
C11 C12 1.364(4)
C11 H11 0.9300
C12 H12 0.9300
C13 H13A 0.9600
C13 H13B 0.9600
C13 H13C 0.9600
C14 H14A 0.9600
C14 H14B 0.9600
C14 H14C 0.9600
C15 H15A 0.9600
C15 H15B 0.9600
C15 H15C 0.9600
C16 H16A 0.9600
C16 H16B 0.9600
C16 H16C 0.9600
C17 H17A 0.9600
C17 H17B 0.9600
C17 H17C 0.9600
C18 H18A 0.9600
C18 H18B 0.9600
C18 H18C 0.9600
C19 C20 1.192(6)
C19 H19A 0.9591
C19 H19B 0.9608
C19 H19C 0.9600
C20 C21 1.3900
C20 C25 1.3900
C21 C22 1.3900
C21 H21 0.9300
C22 C23 1.3900
C22 H22 0.9300
C23 C24 1.3900
C23 H23 0.9300
C24 C25 1.3900
C24 H24 0.9300
C25 H25 0.9300
